data_7227833
loop_
_publ_author_name
'Yu, Xun'
'Zhu, Feifeng'
'Bu, Donglei'
'Lei, Hao'

_publ_section_title
;
 Ferrous complexes supported by sterically encumbered asymmetric
 bis(arylimino)acenaphthene (BIAN) ligands: synthesis, characterization
 and screening for catalytic hydrosilylation of carbonyl compounds
;
_journal_issue 25
_journal_name_full 'RSC Adv.'
_journal_page_first 15321
_journal_paper_doi 10.1039/C7RA01511A
_journal_volume 7
_journal_year 2017
_chemical_formula_moiety 'C60 H55 Cl2 F Fe N2 O, 2(C4 H8 O)'
_chemical_formula_sum 'C68 H71 Cl2 F Fe N2 O3'
_chemical_formula_weight 1110.01
_chemical_name_common (Dipp-BIANF)FeCl2
_chemical_properties_physical ', Air-sensitive,Moisture-sensitive'
_space_group_crystal_system orthorhombic
_space_group_IT_number 19
_space_group_name_Hall 'P 2ac 2ab'
_space_group_name_H-M_alt 'P 21 21 21'
_symmetry_space_group_name_Hall 'P 2ac 2ab'
_symmetry_space_group_name_H-M 'P 21 21 21'
_atom_sites_solution_hydrogens geom
_atom_sites_solution_primary direct
_audit_creation_date 2016-12-15
_audit_creation_method
;
Olex2 1.2
(compiled 2016.02.19 svn.r3266 for OlexSys, GUI svn.r5155)
;
_audit_update_record
;
2017-02-03 deposited with the CCDC.
2017-03-01 downloaded from the CCDC.
;
_cell_angle_alpha 90
_cell_angle_beta 90
_cell_angle_gamma 90
_cell_formula_units_Z 4
_cell_length_a 10.38300(14)
_cell_length_b 21.4869(4)
_cell_length_c 25.4145(3)
_cell_measurement_reflns_used 13171
_cell_measurement_temperature 93
_cell_measurement_theta_max 77.2380
_cell_measurement_theta_min 3.4680
_cell_volume 5669.94(15)
_computing_cell_refinement 'CrysAlisPro 1.171.38.40t (Rigaku OD, 2015)'
_computing_data_collection 'CrysAlisPro 1.171.38.40t (Rigaku OD, 2015)'
_computing_data_reduction 'CrysAlisPro 1.171.38.40t (Rigaku OD, 2015)'
_computing_molecular_graphics 'Olex2 (Dolomanov et al., 2009)'
_computing_publication_material 'Olex2 (Dolomanov et al., 2009)'
_computing_structure_refinement 'ShelXL (Sheldrick, 2015)'
_computing_structure_solution 'ShelXS (Sheldrick, 2008)'
_diffrn_ambient_temperature 93
_diffrn_detector 'CCD plate'
_diffrn_measured_fraction_theta_full 0.988
_diffrn_measured_fraction_theta_max 0.987
_diffrn_measurement_details
;
List of Runs (angles in degrees, time in seconds):

  # Type    Start    End  Width  t~exp~   \w     \q     \k     \f   Frames
#--------------------------------------------------------------------------
  1  \w   -122.00 -18.00   1.00    8.00    --  -32.00 -72.00-180.00  104
  2  \w    -57.00  24.00   1.00    8.00    --  -32.00   0.00-180.00   81
  3  \w   -178.00 -29.00   1.00   25.00    -- -110.00   0.00-108.00  149
  4  \w    -80.00 -20.00   1.00   25.00    -- -110.00  72.00 108.00   60
  5  \w    -80.00 -20.00   1.00   25.00    -- -110.00  72.00 -36.00   60
  6  \w   -125.00 -63.00   1.00   25.00    -- -110.00  72.00-180.00   62
;
_diffrn_measurement_device 'abstract diffractometer'
_diffrn_measurement_device_type 'dtrek-CrysAlisPro-abstract goniometer imported rigaku-d*trek images'
_diffrn_measurement_method '\w scans'
_diffrn_orient_matrix_type 'CrysAlisPro convention (1999,Acta A55,543-557)'
_diffrn_orient_matrix_UB_11 -0.1013746000
_diffrn_orient_matrix_UB_12 0.0458496000
_diffrn_orient_matrix_UB_13 0.0213341000
_diffrn_orient_matrix_UB_21 0.0749117000
_diffrn_orient_matrix_UB_22 0.0546472000
_diffrn_orient_matrix_UB_23 -0.0245300000
_diffrn_orient_matrix_UB_31 -0.0782928000
_diffrn_orient_matrix_UB_32 -0.0070885000
_diffrn_orient_matrix_UB_33 -0.0511690000
_diffrn_radiation_monochromator graphite
_diffrn_radiation_probe x-ray
_diffrn_radiation_type CuK\a
_diffrn_radiation_wavelength 1.54184
_diffrn_reflns_av_R_equivalents 0.0444
_diffrn_reflns_av_unetI/netI 0.0491
_diffrn_reflns_Laue_measured_fraction_full 0.988
_diffrn_reflns_Laue_measured_fraction_max 0.987
_diffrn_reflns_limit_h_max 12
_diffrn_reflns_limit_h_min -12
_diffrn_reflns_limit_k_max 25
_diffrn_reflns_limit_k_min -22
_diffrn_reflns_limit_l_max 20
_diffrn_reflns_limit_l_min -30
_diffrn_reflns_number 17736
_diffrn_reflns_point_group_measured_fraction_full 0.991
_diffrn_reflns_point_group_measured_fraction_max 0.990
_diffrn_reflns_theta_full 67.684
_diffrn_reflns_theta_max 67.992
_diffrn_reflns_theta_min 2.693
_diffrn_source 'fine-focus sealed X-ray tube'
_diffrn_source_type 'Enhance (Cu) X-ray Source'
_exptl_absorpt_coefficient_mu 3.414
_exptl_absorpt_correction_T_max 0.711
_exptl_absorpt_correction_T_min 0.530
_exptl_absorpt_correction_type multi-scan
_exptl_absorpt_process_details
;
CrysAlisPro 1.171.38.40t (Rigaku Oxford Diffraction, 2015)
Empirical absorption correction using spherical harmonics,
 implemented in SCALE3 ABSPACK scaling algorithm.
;
_exptl_crystal_colour bronze
_exptl_crystal_density_diffrn 1.300
_exptl_crystal_description block
_exptl_crystal_F_000 2344
_exptl_crystal_size_max 0.2
_exptl_crystal_size_mid 0.2
_exptl_crystal_size_min 0.1
_refine_diff_density_max 0.583
_refine_diff_density_min -0.367
_refine_diff_density_rms 0.047
_refine_ls_abs_structure_details
;
 Refined as an inversion twin.
;
_refine_ls_abs_structure_Flack 0.515(4)
_refine_ls_extinction_method none
_refine_ls_goodness_of_fit_ref 1.026
_refine_ls_hydrogen_treatment constr
_refine_ls_matrix_type full
_refine_ls_number_parameters 709
_refine_ls_number_reflns 9426
_refine_ls_number_restraints 20
_refine_ls_restrained_S_all 1.035
_refine_ls_R_factor_all 0.0378
_refine_ls_R_factor_gt 0.0361
_refine_ls_shift/su_max 0.001
_refine_ls_shift/su_mean 0.000
_refine_ls_structure_factor_coef Fsqd
_refine_ls_weighting_details 'w=1/[\s^2^(Fo^2^)+(0.0600P)^2^+1.8850P] where P=(Fo^2^+2Fc^2^)/3'
_refine_ls_weighting_scheme calc
_refine_ls_wR_factor_gt 0.0959
_refine_ls_wR_factor_ref 0.0972
_reflns_Friedel_coverage 0.806
_reflns_Friedel_fraction_full 0.994
_reflns_Friedel_fraction_max 0.993
_reflns_number_gt 9046
_reflns_number_total 9426
_reflns_threshold_expression 'I > 2\s(I)'
_cod_data_source_file c7ra01511a2.cif
_cod_data_source_block mzw_z_cu
_cod_original_cell_volume 5669.94(14)
_cod_database_code 7227833
_shelx_space_group_comment
;
The symmetry employed for this shelxl refinement is uniquely defined
by the following loop, which should always be used as a source of
symmetry information in preference to the above space-group names.
They are only intended as comments.
;
_reflns_odcompleteness_completeness 94.75
_reflns_odcompleteness_iscentric 1
_reflns_odcompleteness_theta 77.34
_olex2_refinement_description
;
1. Twinned data refinement
 Scales: 0.485(4) 0.515(4)
2. Fixed Uiso
 At 1.2 times of:
  All C(H) groups, All C(H,H) groups, All C(H,H,H,H) groups
 At 1.5 times of:
  All C(H,H,H) groups
3. Restrained distances
 C26-C31
 1.39 with sigma of 0.005
 C29-C28
 1.39 with sigma of 0.02
 C30-C29
 1.39 with sigma of 0.02
4. Rigid bond restraints
 C69, C68
 with sigma for 1-2 distances of 0.01 and sigma for 1-3 distances of 0.01
5. Uiso/Uaniso restraints and constraints
C69 \\sim C68: within 1.7A with sigma of 0.02 and sigma for terminal atoms of
0.08
6. Same fragment restrains
{O3, C68, C67, C66, C65} sigma for 1-2: 0.02, 1-3: 0.04
{O3, C69, C67, C66, C65} sigma for 1-2: 0.02, 1-3: 0.04
as
{O3, C65, C66, C67, C68}
7. Others
 Sof(H67C)=Sof(H67D)=Sof(C69)=Sof(H69A)=Sof(H69B)=1-FVAR(1)
 Sof(H67A)=Sof(H67B)=Sof(C68)=Sof(H68A)=Sof(H68B)=FVAR(1)
8.a Ternary CH refined with riding coordinates:
 C32(H32), C19(H19), C54(H54), C51(H51)
8.b Secondary CH2 refined with riding coordinates:
 C58(H58A,H58B), C59(H59A,H59B), C57(H57A,H57B), C60(H60A,H60B), C61(H61A,
 H61B), C63(H63A,H63B), C62(H62A,H62B), C65(H65A,H65B), C66(H66A,H66B),
 C67(H67A,H67B), C67(H67C,H67D), C68(H68A,H68B), C69(H69A,H69B), C64(H64A,H64B)
8.c Aromatic/amide H refined with riding coordinates:
 C4(H4), C17(H17), C5(H5), C3(H3), C11(H11), C10(H10), C15(H15), C9(H9),
 C21(H21), C22(H22), C23(H23), C24(H24), C25(H25), C43(H43), C27(H27), C28(H28),
  C29(H29), C30(H30), C31(H31), C40(H40), C44(H44), C41(H41), C35(H35),
 C34(H34), C38(H38), C42(H42), C36(H36), C37(H37), C47(H47), C48(H48), C49(H49)
8.d Idealised Me refined as rotating group:
 C55(H55A,H55B,H55C), C56(H56A,H56B,H56C), C53(H53A,H53B,H53C), C52(H52A,H52B,
 H52C)
;
_shelx_shelxl_version_number 2014/7
_olex2_submission_special_instructions 'No special instructions were received'
_oxdiff_exptl_absorpt_empirical_details
;
Empirical correction (ABSPACK) includes:
- Absorption correction using spherical harmonics
- Frame scaling
- Detector area scaling
;
_oxdiff_exptl_absorpt_empirical_full_max 1.937
_oxdiff_exptl_absorpt_empirical_full_min 0.640

loop_
_space_group_symop_operation_xyz
'x, y, z'
'-x+1/2, -y, z+1/2'
'x+1/2, -y+1/2, -z'
'-x, y+1/2, -z+1/2'

loop_
_atom_site_label
_atom_site_type_symbol
_atom_site_fract_x
_atom_site_fract_y
_atom_site_fract_z
_atom_site_U_iso_or_equiv
_atom_site_adp_type
_atom_site_occupancy
_atom_site_site_symmetry_order
_atom_site_calc_flag
_atom_site_refinement_flags_posn
_atom_site_refinement_flags_adp
_atom_site_refinement_flags_occupancy
_atom_site_disorder_assembly
_atom_site_disorder_group
Fe1 Fe 0.70977(4) 0.50115(2) 0.13048(2) 0.02323(12) Uani 1 1 d . . . . .
Cl1 Cl 0.61443(7) 0.59624(4) 0.12364(3) 0.03086(17) Uani 1 1 d . . . . .
Cl2 Cl 0.64489(8) 0.39980(4) 0.13768(3) 0.03597(19) Uani 1 1 d . . . . .
C14 C 1.0192(3) 0.57254(15) 0.05369(12) 0.0231(6) Uani 1 1 d . . . . .
C4 C 1.3436(3) 0.50483(16) 0.18218(12) 0.0276(6) Uani 1 1 d . . . . .
H4 H 1.4207 0.5030 0.1636 0.033 Uiso 1 1 calc R . . . .
C17 C 1.0847(3) 0.46120(16) 0.00079(11) 0.0252(6) Uani 1 1 d . . . . .
H17 H 1.1055 0.4252 -0.0177 0.030 Uiso 1 1 calc R . . . .
C16 C 1.1222(3) 0.51844(16) -0.01709(11) 0.0252(7) Uani 1 1 d . . . . .
C5 C 1.3477(3) 0.50605(16) 0.23616(12) 0.0270(6) Uani 1 1 d . . . . .
H5 H 1.4267 0.5047 0.2534 0.032 Uiso 1 1 calc R . . . .
C3 C 1.2264(3) 0.50623(15) 0.15376(12) 0.0247(6) Uani 1 1 d . . . . .
H3 H 1.2264 0.5062 0.1172 0.030 Uiso 1 1 calc R . . . .
N2 N 0.7765(2) 0.50702(12) 0.21639(9) 0.0217(5) Uani 1 1 d . . . . .
C12 C 0.8991(3) 0.50861(14) 0.21795(11) 0.0215(6) Uani 1 1 d . . . . .
C6 C 1.2324(3) 0.50936(15) 0.26578(12) 0.0252(6) Uani 1 1 d . . . . .
C13 C 0.9866(3) 0.51402(15) 0.07419(11) 0.0210(6) Uani 1 1 d . . . . .
N1 N 0.9145(2) 0.51080(12) 0.12286(9) 0.0211(5) Uani 1 1 d . . . . .
C7 C 1.1165(3) 0.50880(14) 0.23720(11) 0.0220(6) Uani 1 1 d . . . . .
C2 C 1.1125(3) 0.50759(14) 0.18140(11) 0.0216(6) Uani 1 1 d . . . . .
C11 C 1.2213(3) 0.51351(18) 0.32124(13) 0.0340(8) Uani 1 1 d . . . . .
H11 H 1.2951 0.5145 0.3420 0.041 Uiso 1 1 calc R . . . .
C10 C 1.1019(4) 0.51604(19) 0.34453(12) 0.0379(9) Uani 1 1 d . . . . .
H10 H 1.0971 0.5190 0.3810 0.045 Uiso 1 1 calc R . . . .
C1 C 0.9758(3) 0.50916(14) 0.16695(11) 0.0200(6) Uani 1 1 d . . . . .
C18 C 1.0140(3) 0.45816(16) 0.04779(12) 0.0245(6) Uani 1 1 d . . . . .
C8 C 0.9938(3) 0.51044(15) 0.26119(12) 0.0236(6) Uani 1 1 d . . . . .
C15 C 1.0916(3) 0.57374(15) 0.00715(12) 0.0241(6) Uani 1 1 d . . . . .
H15 H 1.1186 0.6114 -0.0071 0.029 Uiso 1 1 calc R . . . .
C9 C 0.9855(3) 0.51430(17) 0.31517(12) 0.0314(8) Uani 1 1 d . . . . .
H9 H 0.9059 0.5157 0.3319 0.038 Uiso 1 1 calc R . . . .
F1 F 1.19189(18) 0.52157(10) -0.06281(7) 0.0323(4) Uani 1 1 d . . . . .
C45 C 0.7076(3) 0.50725(16) 0.26640(11) 0.0238(6) Uani 1 1 d . . . . .
C20 C 1.0657(3) 0.64835(14) 0.12636(12) 0.0237(6) Uani 1 1 d . . . . .
C21 C 1.0145(3) 0.66476(15) 0.17508(13) 0.0271(7) Uani 1 1 d . . . . .
H21 H 0.9256 0.6658 0.1795 0.033 Uiso 1 1 calc R . . . .
C22 C 1.0943(3) 0.67953(17) 0.21699(13) 0.0314(7) Uani 1 1 d . . . . .
H22 H 1.0586 0.6903 0.2493 0.038 Uiso 1 1 calc R . . . .
C23 C 1.2267(3) 0.67829(16) 0.21096(13) 0.0294(7) Uani 1 1 d . . . . .
H23 H 1.2800 0.6878 0.2393 0.035 Uiso 1 1 calc R . . . .
C24 C 1.2796(3) 0.66292(16) 0.16273(13) 0.0291(7) Uani 1 1 d . . . . .
H24 H 1.3685 0.6626 0.1583 0.035 Uiso 1 1 calc R . . . .
C25 C 1.1993(3) 0.64792(16) 0.12086(12) 0.0277(7) Uani 1 1 d . . . . .
H25 H 1.2353 0.6374 0.0886 0.033 Uiso 1 1 calc R . . . .
C43 C 1.2803(4) 0.35321(17) 0.14341(17) 0.0414(9) Uani 1 1 d . . . . .
H43 H 1.3688 0.3538 0.1378 0.050 Uiso 1 1 calc R . . . .
C26 C 0.9686(3) 0.68732(15) 0.04115(13) 0.0270(7) Uani 1 1 d D . . . .
C27 C 0.8916(5) 0.6837(2) -0.0025(2) 0.0664(15) Uani 1 1 d . . . . .
H27 H 0.8430 0.6479 -0.0079 0.080 Uiso 1 1 calc R . . . .
C28 C 0.8835(6) 0.7317(2) -0.0390(2) 0.0716(17) Uani 1 1 d D . . . .
H28 H 0.8308 0.7271 -0.0684 0.086 Uiso 1 1 calc R . . . .
C29 C 0.9500(4) 0.7842(2) -0.03274(17) 0.0445(10) Uani 1 1 d D . . . .
H29 H 0.9407 0.8174 -0.0559 0.053 Uiso 1 1 calc R . . . .
C30 C 1.0307(7) 0.7873(3) 0.0083(3) 0.112(3) Uani 1 1 d D . . . .
H30 H 1.0831 0.8222 0.0119 0.134 Uiso 1 1 calc R . . . .
C31 C 1.0387(6) 0.7406(3) 0.0454(3) 0.097(3) Uani 1 1 d D . . . .
H31 H 1.0935 0.7456 0.0740 0.116 Uiso 1 1 calc R . . . .
C32 C 0.9708(3) 0.39553(16) 0.06965(12) 0.0258(6) Uani 1 1 d . . . . .
H32 H 0.8892 0.4032 0.0879 0.031 Uiso 1 1 calc R . . . .
C40 C 1.0176(4) 0.35091(16) 0.15948(13) 0.0332(8) Uani 1 1 d . . . . .
H40 H 0.9292 0.3499 0.1652 0.040 Uiso 1 1 calc R . . . .
C44 C 1.1977(4) 0.37236(16) 0.10357(14) 0.0341(8) Uani 1 1 d . . . . .
H44 H 1.2314 0.3857 0.0716 0.041 Uiso 1 1 calc R . . . .
C39 C 1.0646(3) 0.37176(15) 0.11123(13) 0.0284(7) Uani 1 1 d . . . . .
C41 C 1.1001(5) 0.33162(18) 0.19901(15) 0.0442(10) Uani 1 1 d . . . . .
H41 H 1.0672 0.3175 0.2309 0.053 Uiso 1 1 calc R . . . .
C35 C 0.7928(5) 0.3179(2) -0.04257(16) 0.0511(11) Uani 1 1 d . . . . .
H35 H 0.7149 0.3231 -0.0601 0.061 Uiso 1 1 calc R . . . .
C34 C 0.8228(4) 0.3559(2) -0.00032(15) 0.0410(9) Uani 1 1 d . . . . .
H34 H 0.7641 0.3858 0.0109 0.049 Uiso 1 1 calc R . . . .
C38 C 1.0252(4) 0.30371(17) 0.00884(14) 0.0359(8) Uani 1 1 d . . . . .
H38 H 1.1041 0.2988 0.0257 0.043 Uiso 1 1 calc R . . . .
C19 C 0.9786(3) 0.63307(15) 0.08023(12) 0.0234(6) Uani 1 1 d . . . . .
H19 H 0.8921 0.6263 0.0946 0.028 Uiso 1 1 calc R . . . .
C42 C 1.2330(5) 0.33345(18) 0.19091(16) 0.0450(10) Uani 1 1 d . . . . .
H42 H 1.2891 0.3213 0.2175 0.054 Uiso 1 1 calc R . . . .
C33 C 0.9407(3) 0.34952(16) 0.02560(13) 0.0299(7) Uani 1 1 d . . . . .
C36 C 0.8768(5) 0.2729(2) -0.05874(15) 0.0517(12) Uani 1 1 d . . . . .
H36 H 0.8558 0.2475 -0.0871 0.062 Uiso 1 1 calc R . . . .
C37 C 0.9926(5) 0.26507(19) -0.03305(16) 0.0465(10) Uani 1 1 d . . . . .
H37 H 1.0490 0.2339 -0.0437 0.056 Uiso 1 1 calc R . . . .
C46 C 0.6691(3) 0.56417(16) 0.28757(12) 0.0248(6) Uani 1 1 d . . . . .
C47 C 0.6100(3) 0.56367(18) 0.33742(12) 0.0309(7) Uani 1 1 d . . . . .
H47 H 0.5852 0.6011 0.3528 0.037 Uiso 1 1 calc R . . . .
C54 C 0.6930(3) 0.62587(16) 0.26045(12) 0.0275(7) Uani 1 1 d . . . . .
H54 H 0.7244 0.6173 0.2248 0.033 Uiso 1 1 calc R . . . .
C50 C 0.6848(4) 0.45011(17) 0.29233(13) 0.0332(8) Uani 1 1 d . . . . .
C55 C 0.7956(4) 0.66344(18) 0.28930(14) 0.0363(8) Uani 1 1 d . . . . .
H55A H 0.7673 0.6717 0.3246 0.054 Uiso 1 1 calc GR . . . .
H55B H 0.8096 0.7021 0.2712 0.054 Uiso 1 1 calc GR . . . .
H55C H 0.8745 0.6402 0.2903 0.054 Uiso 1 1 calc GR . . . .
C48 C 0.5883(3) 0.5086(2) 0.36390(13) 0.0384(8) Uani 1 1 d . . . . .
H48 H 0.5496 0.5091 0.3969 0.046 Uiso 1 1 calc R . . . .
C49 C 0.6236(4) 0.45322(19) 0.34151(14) 0.0396(9) Uani 1 1 d . . . . .
H49 H 0.6066 0.4164 0.3595 0.048 Uiso 1 1 calc R . . . .
C56 C 0.5680(4) 0.66415(19) 0.25594(15) 0.0403(9) Uani 1 1 d . . . . .
H56A H 0.5039 0.6402 0.2377 0.061 Uiso 1 1 calc GR . . . .
H56B H 0.5848 0.7018 0.2368 0.061 Uiso 1 1 calc GR . . . .
H56C H 0.5373 0.6743 0.2905 0.061 Uiso 1 1 calc GR . . . .
C51 C 0.7246(5) 0.38753(18) 0.27136(16) 0.0467(10) Uani 1 1 d . . . . .
H51 H 0.7619 0.3940 0.2364 0.056 Uiso 1 1 calc R . . . .
C53 C 0.6075(6) 0.3438(2) 0.2649(2) 0.0655(15) Uani 1 1 d . . . . .
H53A H 0.5769 0.3314 0.2990 0.098 Uiso 1 1 calc GR . . . .
H53B H 0.6326 0.3076 0.2453 0.098 Uiso 1 1 calc GR . . . .
H53C H 0.5401 0.3652 0.2465 0.098 Uiso 1 1 calc GR . . . .
C52 C 0.8292(6) 0.3580(2) 0.3062(2) 0.0630(13) Uani 1 1 d . . . . .
H52A H 0.9012 0.3858 0.3089 0.095 Uiso 1 1 calc GR . . . .
H52B H 0.8568 0.3194 0.2908 0.095 Uiso 1 1 calc GR . . . .
H52C H 0.7947 0.3502 0.3407 0.095 Uiso 1 1 calc GR . . . .
O1 O 0.6630(2) 0.48802(13) 0.04322(9) 0.0352(6) Uani 1 1 d . . . . .
C58 C 0.6079(4) 0.5231(3) -0.04137(16) 0.0676(16) Uani 1 1 d . . . . .
H58A H 0.6244 0.4868 -0.0630 0.081 Uiso 1 1 calc R . . . .
H58B H 0.6047 0.5599 -0.0635 0.081 Uiso 1 1 calc R . . . .
C59 C 0.4847(4) 0.5157(3) -0.00909(16) 0.0633(15) Uani 1 1 d . . . . .
H59A H 0.4552 0.5554 0.0045 0.076 Uiso 1 1 calc R . . . .
H59B H 0.4166 0.4968 -0.0298 0.076 Uiso 1 1 calc R . . . .
C57 C 0.7075(4) 0.5298(2) 0.00199(13) 0.0441(9) Uani 1 1 d . . . . .
H57A H 0.7922 0.5178 -0.0104 0.053 Uiso 1 1 calc R . . . .
H57B H 0.7112 0.5724 0.0146 0.053 Uiso 1 1 calc R . . . .
C60 C 0.5278(4) 0.4733(2) 0.03455(16) 0.0482(10) Uani 1 1 d . . . . .
H60A H 0.4780 0.4809 0.0662 0.058 Uiso 1 1 calc R . . . .
H60B H 0.5177 0.4301 0.0244 0.058 Uiso 1 1 calc R . . . .
O2 O 1.2425(4) 0.36799(16) -0.08478(12) 0.0644(10) Uani 1 1 d . . . . .
C61 C 1.1982(5) 0.3332(2) -0.12893(17) 0.0525(11) Uani 1 1 d . . . . .
H61A H 1.1998 0.3586 -0.1605 0.063 Uiso 1 1 calc R . . . .
H61B H 1.1107 0.3189 -0.1232 0.063 Uiso 1 1 calc R . . . .
C63 C 1.4117(4) 0.3047(2) -0.11290(17) 0.0509(10) Uani 1 1 d . . . . .
H63A H 1.4562 0.3299 -0.1388 0.061 Uiso 1 1 calc R . . . .
H63B H 1.4688 0.2721 -0.1006 0.061 Uiso 1 1 calc R . . . .
C62 C 1.2888(5) 0.2785(2) -0.13447(19) 0.0534(10) Uani 1 1 d . . . . .
H62A H 1.2596 0.2431 -0.1140 0.064 Uiso 1 1 calc R . . . .
H62B H 1.2984 0.2661 -0.1710 0.064 Uiso 1 1 calc R . . . .
O3 O 0.7404(7) 0.7899(2) 0.18366(17) 0.116(2) Uani 1 1 d D . . . .
C65 C 0.6877(7) 0.7635(2) 0.13913(19) 0.0664(14) Uani 1 1 d D . . . .
H65A H 0.5966 0.7557 0.1442 0.080 Uiso 1 1 calc R . . . .
H65B H 0.7301 0.7244 0.1311 0.080 Uiso 1 1 calc R . . . .
C66 C 0.7073(8) 0.8084(3) 0.0964(2) 0.097(2) Uani 1 1 d D . . . .
H66A H 0.7285 0.7873 0.0638 0.117 Uiso 1 1 calc R . . . .
H66B H 0.6309 0.8335 0.0910 0.117 Uiso 1 1 calc R . . . .
C67 C 0.8146(6) 0.8465(3) 0.1143(3) 0.090(2) Uani 1 1 d D . . . .
H67A H 0.8216 0.8852 0.0950 0.108 Uiso 0.643(13) 1 calc R . P A 1
H67B H 0.8959 0.8243 0.1132 0.108 Uiso 0.643(13) 1 calc R . P A 1
H67C H 0.8852 0.8457 0.0894 0.108 Uiso 0.357(13) 1 calc R . P A 2
H67D H 0.7882 0.8892 0.1202 0.108 Uiso 0.357(13) 1 calc R . P A 2
C68 C 0.7667(10) 0.8560(3) 0.1696(3) 0.067(3) Uani 0.643(13) 1 d D U P A 1
H68A H 0.8320 0.8744 0.1921 0.081 Uiso 0.643(13) 1 calc R . P A 1
H68B H 0.6893 0.8813 0.1706 0.081 Uiso 0.643(13) 1 calc R . P A 1
C69 C 0.8481(10) 0.8172(7) 0.1615(4) 0.054(4) Uani 0.357(13) 1 d D U P A 2
H69A H 0.9130 0.7857 0.1548 0.064 Uiso 0.357(13) 1 calc R . P A 2
H69B H 0.8839 0.8475 0.1857 0.064 Uiso 0.357(13) 1 calc R . P A 2
C64 C 1.3623(6) 0.3437(3) -0.06816(19) 0.0706(15) Uani 1 1 d . . . . .
H64A H 1.3514 0.3184 -0.0368 0.085 Uiso 1 1 calc R . . . .
H64B H 1.4220 0.3771 -0.0603 0.085 Uiso 1 1 calc R . . . .

loop_
_atom_site_aniso_label
_atom_site_aniso_U_11
_atom_site_aniso_U_22
_atom_site_aniso_U_33
_atom_site_aniso_U_23
_atom_site_aniso_U_13
_atom_site_aniso_U_12
Fe1 0.0193(2) 0.0297(3) 0.0206(2) -0.0013(2) -0.00001(17) -0.0003(2)
Cl1 0.0298(3) 0.0345(4) 0.0283(4) 0.0030(3) -0.0014(3) 0.0048(3)
Cl2 0.0343(4) 0.0344(4) 0.0392(4) -0.0035(3) 0.0034(3) -0.0068(3)
C14 0.0185(14) 0.0306(16) 0.0202(14) 0.0011(12) -0.0028(11) 0.0003(12)
C4 0.0218(13) 0.0328(17) 0.0283(15) 0.0008(14) 0.0017(12) 0.0010(14)
C17 0.0255(15) 0.0324(17) 0.0177(13) -0.0043(12) -0.0004(12) 0.0033(13)
C16 0.0180(13) 0.0408(19) 0.0168(13) 0.0006(12) 0.0012(11) 0.0007(13)
C5 0.0244(14) 0.0265(16) 0.0303(15) 0.0002(13) -0.0065(12) -0.0006(14)
C3 0.0230(14) 0.0284(16) 0.0227(14) 0.0003(12) 0.0012(11) -0.0004(13)
N2 0.0226(12) 0.0248(13) 0.0177(11) -0.0010(10) 0.0018(9) 0.0006(11)
C12 0.0274(14) 0.0215(15) 0.0155(12) 0.0006(11) 0.0013(11) 0.0023(13)
C6 0.0260(15) 0.0254(17) 0.0240(14) -0.0006(12) -0.0049(12) 0.0034(13)
C13 0.0176(12) 0.0313(17) 0.0139(13) -0.0001(11) -0.0018(10) 0.0008(12)
N1 0.0223(11) 0.0247(13) 0.0163(11) -0.0007(9) 0.0008(9) -0.0003(10)
C7 0.0261(14) 0.0197(15) 0.0201(14) 0.0014(11) -0.0009(11) 0.0022(13)
C2 0.0242(14) 0.0210(15) 0.0196(13) 0.0000(11) -0.0007(11) -0.0004(13)
C11 0.0327(17) 0.045(2) 0.0241(15) 0.0010(14) -0.0122(13) 0.0074(16)
C10 0.0396(18) 0.057(2) 0.0170(14) -0.0035(14) -0.0054(14) 0.0118(17)
C1 0.0236(13) 0.0195(15) 0.0168(13) -0.0008(11) 0.0016(11) -0.0001(12)
C18 0.0200(14) 0.0336(18) 0.0200(14) -0.0023(12) -0.0008(12) -0.0001(13)
C8 0.0243(14) 0.0254(17) 0.0211(14) 0.0000(12) -0.0019(12) 0.0034(13)
C15 0.0198(14) 0.0313(16) 0.0213(14) 0.0035(12) -0.0005(12) 0.0006(12)
C9 0.0304(16) 0.045(2) 0.0189(14) 0.0006(13) 0.0002(12) 0.0090(15)
F1 0.0297(9) 0.0491(12) 0.0181(8) -0.0001(8) 0.0072(7) 0.0009(9)
C45 0.0226(13) 0.0318(17) 0.0169(13) 0.0019(12) 0.0014(11) -0.0021(14)
C20 0.0242(14) 0.0230(15) 0.0239(14) 0.0035(12) -0.0022(13) -0.0012(12)
C21 0.0253(15) 0.0275(16) 0.0285(16) -0.0006(13) 0.0021(13) 0.0010(13)
C22 0.0349(18) 0.0358(18) 0.0237(15) -0.0037(13) 0.0012(14) 0.0008(15)
C23 0.0338(17) 0.0278(16) 0.0266(15) 0.0016(13) -0.0052(14) -0.0018(14)
C24 0.0244(15) 0.0321(18) 0.0307(16) 0.0005(13) -0.0016(14) -0.0015(14)
C25 0.0247(15) 0.0347(17) 0.0237(14) 0.0009(13) -0.0004(13) -0.0022(13)
C43 0.0376(19) 0.0281(18) 0.058(2) -0.0087(17) -0.0162(19) 0.0060(16)
C26 0.0208(14) 0.0318(17) 0.0285(16) 0.0038(13) 0.0013(13) 0.0020(13)
C27 0.066(3) 0.052(3) 0.082(3) 0.030(3) -0.043(3) -0.017(2)
C28 0.076(4) 0.061(3) 0.078(3) 0.031(3) -0.045(3) -0.005(3)
C29 0.0315(19) 0.052(2) 0.050(2) 0.027(2) -0.0015(17) 0.0052(18)
C30 0.099(5) 0.090(4) 0.145(6) 0.087(5) -0.080(5) -0.069(4)
C31 0.103(5) 0.079(4) 0.108(5) 0.065(4) -0.084(4) -0.064(4)
C32 0.0259(15) 0.0312(17) 0.0203(14) -0.0038(13) 0.0002(12) -0.0007(14)
C40 0.047(2) 0.0250(17) 0.0275(16) -0.0012(13) -0.0034(15) -0.0034(15)
C44 0.0409(19) 0.0270(17) 0.0345(17) -0.0067(14) -0.0088(15) 0.0018(15)
C39 0.0351(17) 0.0239(16) 0.0261(15) -0.0059(13) -0.0035(13) 0.0016(14)
C41 0.071(3) 0.0285(19) 0.0333(18) 0.0037(15) -0.0127(19) -0.0016(19)
C35 0.055(2) 0.059(3) 0.039(2) -0.0050(19) -0.013(2) -0.020(2)
C34 0.039(2) 0.048(2) 0.0360(19) -0.0067(17) -0.0060(16) -0.0059(17)
C38 0.0401(19) 0.0354(19) 0.0320(18) -0.0067(15) 0.0044(15) -0.0060(16)
C19 0.0204(14) 0.0281(16) 0.0218(14) 0.0012(12) 0.0004(12) 0.0004(12)
C42 0.061(3) 0.0291(19) 0.045(2) 0.0013(16) -0.024(2) 0.0027(18)
C33 0.0324(17) 0.0329(18) 0.0244(15) -0.0041(13) 0.0030(13) -0.0080(15)
C36 0.073(3) 0.049(2) 0.0331(19) -0.0124(17) 0.003(2) -0.029(2)
C37 0.068(3) 0.038(2) 0.0340(19) -0.0119(16) 0.0137(19) -0.010(2)
C46 0.0186(14) 0.0363(17) 0.0197(14) -0.0022(13) 0.0008(11) 0.0007(13)
C47 0.0270(16) 0.043(2) 0.0226(15) -0.0040(13) 0.0014(13) 0.0014(15)
C54 0.0293(16) 0.0289(17) 0.0243(15) -0.0040(12) 0.0032(13) 0.0014(14)
C50 0.0385(19) 0.0346(18) 0.0263(16) 0.0045(14) 0.0021(14) -0.0005(15)
C55 0.0343(18) 0.0362(19) 0.0383(18) -0.0054(15) 0.0005(16) -0.0054(16)
C48 0.0338(17) 0.059(2) 0.0222(15) 0.0011(16) 0.0076(13) -0.0028(17)
C49 0.045(2) 0.044(2) 0.0291(17) 0.0117(15) 0.0077(16) -0.0033(17)
C56 0.039(2) 0.042(2) 0.0401(19) 0.0031(17) 0.0007(16) 0.0106(17)
C51 0.068(3) 0.031(2) 0.041(2) 0.0050(15) 0.013(2) 0.003(2)
C53 0.104(4) 0.037(2) 0.056(3) 0.004(2) 0.011(3) -0.016(3)
C52 0.083(4) 0.039(2) 0.067(3) 0.015(2) 0.007(3) 0.014(2)
O1 0.0261(11) 0.0552(16) 0.0245(11) -0.0019(11) -0.0034(9) -0.0012(11)
C58 0.036(2) 0.137(5) 0.030(2) 0.009(2) -0.0037(17) 0.007(3)
C59 0.034(2) 0.127(5) 0.0286(19) 0.000(2) -0.0034(16) 0.007(3)
C57 0.0394(19) 0.070(3) 0.0230(16) 0.0046(17) -0.0031(16) 0.001(2)
C60 0.0298(18) 0.079(3) 0.035(2) -0.012(2) -0.0066(16) -0.0065(19)
O2 0.092(3) 0.0561(19) 0.0448(17) 0.0032(14) 0.0227(17) 0.0270(18)
C61 0.051(2) 0.056(3) 0.050(2) 0.014(2) 0.010(2) 0.010(2)
C63 0.050(2) 0.055(3) 0.048(2) 0.007(2) 0.0055(19) 0.007(2)
C62 0.059(3) 0.048(2) 0.054(2) 0.003(2) 0.004(2) 0.002(2)
O3 0.189(6) 0.094(3) 0.066(2) 0.028(2) -0.056(3) -0.066(4)
C65 0.099(4) 0.047(3) 0.054(3) 0.002(2) -0.014(3) -0.011(3)
C66 0.123(6) 0.098(5) 0.071(4) 0.023(3) -0.035(4) -0.052(5)
C67 0.065(4) 0.091(4) 0.115(5) 0.049(4) -0.019(3) -0.014(3)
C68 0.104(7) 0.041(4) 0.056(4) -0.001(3) -0.027(5) -0.014(4)
C69 0.035(6) 0.085(10) 0.041(6) -0.011(6) -0.012(5) 0.017(6)
C64 0.100(4) 0.069(3) 0.043(2) -0.009(2) -0.018(3) 0.011(3)

loop_
_atom_type_symbol
_atom_type_description
_atom_type_scat_dispersion_real
_atom_type_scat_dispersion_imag
_atom_type_scat_source
C C 0.0181 0.0091 'International Tables Vol C Tables 4.2.6.8 and 6.1.1.4'
H H 0.0000 0.0000 'International Tables Vol C Tables 4.2.6.8 and 6.1.1.4'
Cl Cl 0.3639 0.7018 'International Tables Vol C Tables 4.2.6.8 and 6.1.1.4'
F F 0.0727 0.0534 'International Tables Vol C Tables 4.2.6.8 and 6.1.1.4'
Fe Fe -1.1336 3.1974 'International Tables Vol C Tables 4.2.6.8 and 6.1.1.4'
N N 0.0311 0.0180 'International Tables Vol C Tables 4.2.6.8 and 6.1.1.4'
O O 0.0492 0.0322 'International Tables Vol C Tables 4.2.6.8 and 6.1.1.4'

loop_
_geom_angle_atom_site_label_1
_geom_angle_atom_site_label_2
_geom_angle_atom_site_label_3
_geom_angle
Cl1 Fe1 Cl2 137.10(4)
Cl1 Fe1 N2 98.89(7)
Cl1 Fe1 O1 86.82(7)
Cl2 Fe1 N2 93.73(7)
Cl2 Fe1 O1 84.12(7)
N1 Fe1 Cl1 109.71(7)
N1 Fe1 Cl2 113.03(7)
N1 Fe1 N2 77.37(9)
N1 Fe1 O1 97.75(9)
O1 Fe1 N2 173.46(9)
C13 C14 C19 122.3(3)
C15 C14 C13 117.4(3)
C15 C14 C19 120.4(3)
C5 C4 H4 118.8
C5 C4 C3 122.4(3)
C3 C4 H4 118.8
C16 C17 H17 120.9
C16 C17 C18 118.3(3)
C18 C17 H17 120.9
C17 C16 C15 124.2(3)
C17 C16 F1 118.4(3)
F1 C16 C15 117.3(3)
C4 C5 H5 119.8
C4 C5 C6 120.4(3)
C6 C5 H5 119.8
C4 C3 H3 120.7
C2 C3 C4 118.6(3)
C2 C3 H3 120.7
C12 N2 Fe1 109.43(18)
C12 N2 C45 117.6(2)
C45 N2 Fe1 132.98(18)
N2 C12 C1 119.8(2)
N2 C12 C8 133.6(3)
C8 C12 C1 106.6(2)
C5 C6 C11 126.9(3)
C7 C6 C5 116.7(3)
C7 C6 C11 116.4(3)
C14 C13 N1 119.0(3)
C14 C13 C18 122.7(3)
C18 C13 N1 118.2(3)
C13 N1 Fe1 126.49(18)
C1 N1 Fe1 114.10(18)
C1 N1 C13 119.2(2)
C6 C7 C2 122.8(3)
C6 C7 C8 123.3(3)
C8 C7 C2 113.9(3)
C3 C2 C7 119.0(3)
C3 C2 C1 134.8(3)
C7 C2 C1 106.2(2)
C6 C11 H11 119.9
C10 C11 C6 120.2(3)
C10 C11 H11 119.9
C11 C10 H10 118.7
C11 C10 C9 122.7(3)
C9 C10 H10 118.7
N1 C1 C12 118.8(2)
N1 C1 C2 134.1(3)
C2 C1 C12 107.0(2)
C17 C18 C13 118.2(3)
C17 C18 C32 120.4(3)
C13 C18 C32 121.4(3)
C7 C8 C12 106.2(2)
C9 C8 C12 134.6(3)
C9 C8 C7 119.2(3)
C14 C15 H15 120.5
C16 C15 C14 119.1(3)
C16 C15 H15 120.5
C10 C9 H9 120.9
C8 C9 C10 118.1(3)
C8 C9 H9 120.9
C46 C45 N2 118.7(3)
C46 C45 C50 122.3(3)
C50 C45 N2 119.0(3)
C21 C20 C25 118.1(3)
C21 C20 C19 121.0(3)
C25 C20 C19 121.0(3)
C20 C21 H21 119.6
C22 C21 C20 120.9(3)
C22 C21 H21 119.6
C21 C22 H22 119.9
C23 C22 C21 120.3(3)
C23 C22 H22 119.9
C22 C23 H23 120.1
C24 C23 C22 119.8(3)
C24 C23 H23 120.1
C23 C24 H24 120.2
C23 C24 C25 119.7(3)
C25 C24 H24 120.2
C20 C25 H25 119.4
C24 C25 C20 121.3(3)
C24 C25 H25 119.4
C44 C43 H43 119.6
C42 C43 H43 119.6
C42 C43 C44 120.8(4)
C27 C26 C19 121.4(3)
C31 C26 C27 115.1(4)
C31 C26 C19 123.5(3)
C26 C27 H27 118.9
C26 C27 C28 122.2(4)
C28 C27 H27 118.9
C27 C28 H28 119.4
C29 C28 C27 121.2(4)
C29 C28 H28 119.4
C28 C29 H29 121.3
C28 C29 C30 117.4(4)
C30 C29 H29 121.3
C29 C30 H30 118.9
C29 C30 C31 122.2(5)
C31 C30 H30 118.9
C26 C31 C30 121.7(4)
C26 C31 H31 119.1
C30 C31 H31 119.1
C18 C32 H32 106.2
C18 C32 C39 111.1(3)
C18 C32 C33 111.4(3)
C39 C32 H32 106.2
C39 C32 C33 115.0(3)
C33 C32 H32 106.2
C39 C40 H40 119.4
C41 C40 H40 119.4
C41 C40 C39 121.2(4)
C43 C44 H44 119.8
C43 C44 C39 120.5(4)
C39 C44 H44 119.8
C40 C39 C32 119.6(3)
C40 C39 C44 118.2(3)
C44 C39 C32 122.2(3)
C40 C41 H41 120.1
C40 C41 C42 119.8(4)
C42 C41 H41 120.1
C34 C35 H35 119.8
C36 C35 H35 119.8
C36 C35 C34 120.5(4)
C35 C34 H34 119.8
C35 C34 C33 120.4(4)
C33 C34 H34 119.8
C33 C38 H38 119.8
C33 C38 C37 120.3(4)
C37 C38 H38 119.8
C14 C19 C26 112.4(3)
C14 C19 H19 106.9
C20 C19 C14 111.2(2)
C20 C19 C26 112.1(3)
C20 C19 H19 106.9
C26 C19 H19 106.9
C43 C42 C41 119.5(4)
C43 C42 H42 120.2
C41 C42 H42 120.2
C34 C33 C32 117.5(3)
C38 C33 C32 123.8(3)
C38 C33 C34 118.6(3)
C35 C36 H36 120.0
C35 C36 C37 120.0(4)
C37 C36 H36 120.0
C38 C37 H37 119.9
C36 C37 C38 120.1(4)
C36 C37 H37 119.9
C45 C46 C47 117.7(3)
C45 C46 C54 123.0(3)
C47 C46 C54 119.2(3)
C46 C47 H47 119.4
C48 C47 C46 121.1(3)
C48 C47 H47 119.4
C46 C54 H54 108.1
C46 C54 C55 111.0(3)
C46 C54 C56 111.3(3)
C55 C54 H54 108.1
C55 C54 C56 110.0(3)
C56 C54 H54 108.1
C45 C50 C51 124.4(3)
C49 C50 C45 116.7(3)
C49 C50 C51 118.8(3)
C54 C55 H55A 109.5
C54 C55 H55B 109.5
C54 C55 H55C 109.5
H55A C55 H55B 109.5
H55A C55 H55C 109.5
H55B C55 H55C 109.5
C47 C48 H48 120.0
C49 C48 C47 119.9(3)
C49 C48 H48 120.0
C50 C49 H49 118.9
C48 C49 C50 122.2(3)
C48 C49 H49 118.9
C54 C56 H56A 109.5
C54 C56 H56B 109.5
C54 C56 H56C 109.5
H56A C56 H56B 109.5
H56A C56 H56C 109.5
H56B C56 H56C 109.5
C50 C51 H51 107.6
C50 C51 C53 111.4(4)
C50 C51 C52 111.0(4)
C53 C51 H51 107.6
C52 C51 H51 107.6
C52 C51 C53 111.4(4)
C51 C53 H53A 109.5
C51 C53 H53B 109.5
C51 C53 H53C 109.5
H53A C53 H53B 109.5
H53A C53 H53C 109.5
H53B C53 H53C 109.5
C51 C52 H52A 109.5
C51 C52 H52B 109.5
C51 C52 H52C 109.5
H52A C52 H52B 109.5
H52A C52 H52C 109.5
H52B C52 H52C 109.5
C57 O1 Fe1 123.7(2)
C57 O1 C60 109.3(3)
C60 O1 Fe1 112.2(2)
H58A C58 H58B 109.4
C59 C58 H58A 111.6
C59 C58 H58B 111.6
C57 C58 H58A 111.6
C57 C58 H58B 111.6
C57 C58 C59 101.0(3)
C58 C59 H59A 111.3
C58 C59 H59B 111.3
H59A C59 H59B 109.2
C60 C59 C58 102.2(4)
C60 C59 H59A 111.3
C60 C59 H59B 111.3
O1 C57 C58 104.4(3)
O1 C57 H57A 110.9
O1 C57 H57B 110.9
C58 C57 H57A 110.9
C58 C57 H57B 110.9
H57A C57 H57B 108.9
O1 C60 C59 105.5(4)
O1 C60 H60A 110.6
O1 C60 H60B 110.6
C59 C60 H60A 110.6
C59 C60 H60B 110.6
H60A C60 H60B 108.8
C64 O2 C61 109.0(3)
O2 C61 H61A 110.5
O2 C61 H61B 110.5
O2 C61 C62 106.3(4)
H61A C61 H61B 108.7
C62 C61 H61A 110.5
C62 C61 H61B 110.5
H63A C63 H63B 109.3
C62 C63 H63A 111.5
C62 C63 H63B 111.5
C62 C63 C64 101.3(4)
C64 C63 H63A 111.5
C64 C63 H63B 111.5
C61 C62 H62A 111.4
C61 C62 H62B 111.4
C63 C62 C61 101.7(4)
C63 C62 H62A 111.4
C63 C62 H62B 111.4
H62A C62 H62B 109.3
C65 O3 C68 105.5(4)
C65 O3 C69 99.3(6)
O3 C65 H65A 110.4
O3 C65 H65B 110.4
O3 C65 C66 106.5(4)
H65A C65 H65B 108.6
C66 C65 H65A 110.4
C66 C65 H65B 110.4
C65 C66 H66A 110.9
C65 C66 H66B 110.9
H66A C66 H66B 109.0
C67 C66 C65 104.1(5)
C67 C66 H66A 110.9
C67 C66 H66B 110.9
C66 C67 H67A 112.4
C66 C67 H67B 112.4
C66 C67 H67C 111.4
C66 C67 H67D 111.4
C66 C67 C68 96.7(6)
H67A C67 H67B 110.0
H67C C67 H67D 109.2
C68 C67 H67A 112.4
C68 C67 H67B 112.4
C69 C67 C66 101.9(7)
C69 C67 H67C 111.4
C69 C67 H67D 111.4
O3 C68 C67 98.9(6)
O3 C68 H68A 112.0
O3 C68 H68B 112.0
C67 C68 H68A 112.0
C67 C68 H68B 112.0
H68A C68 H68B 109.7
O3 C69 C67 109.8(8)
O3 C69 H69A 109.7
O3 C69 H69B 109.7
C67 C69 H69A 109.7
C67 C69 H69B 109.7
H69A C69 H69B 108.2
O2 C64 C63 106.3(4)
O2 C64 H64A 110.5
O2 C64 H64B 110.5
C63 C64 H64A 110.5
C63 C64 H64B 110.5
H64A C64 H64B 108.7

loop_
_geom_bond_atom_site_label_1
_geom_bond_atom_site_label_2
_geom_bond_distance
Fe1 Cl1 2.2769(9)
Fe1 Cl2 2.2870(10)
Fe1 N2 2.294(2)
Fe1 N1 2.144(2)
Fe1 O1 2.288(2)
C14 C13 1.403(5)
C14 C15 1.402(4)
C14 C19 1.525(4)
C4 H4 0.9300
C4 C5 1.373(4)
C4 C3 1.415(4)
C17 H17 0.9300
C17 C16 1.368(5)
C17 C18 1.404(4)
C16 C15 1.376(5)
C16 F1 1.370(3)
C5 H5 0.9300
C5 C6 1.416(4)
C3 H3 0.9300
C3 C2 1.375(4)
N2 C12 1.274(4)
N2 C45 1.458(4)
C12 C1 1.521(4)
C12 C8 1.475(4)
C6 C7 1.405(4)
C6 C11 1.417(4)
C13 N1 1.448(4)
C13 C18 1.404(4)
N1 C1 1.289(4)
C7 C2 1.419(4)
C7 C8 1.413(4)
C2 C1 1.467(4)
C11 H11 0.9300
C11 C10 1.375(5)
C10 H10 0.9300
C10 C9 1.421(5)
C18 C32 1.524(5)
C8 C9 1.377(4)
C15 H15 0.9300
C9 H9 0.9300
C45 C46 1.395(5)
C45 C50 1.414(5)
C20 C21 1.393(4)
C20 C25 1.394(5)
C20 C19 1.516(4)
C21 H21 0.9300
C21 C22 1.386(5)
C22 H22 0.9300
C22 C23 1.384(5)
C23 H23 0.9300
C23 C24 1.383(5)
C24 H24 0.9300
C24 C25 1.390(5)
C25 H25 0.9300
C43 H43 0.9300
C43 C44 1.389(5)
C43 C42 1.371(6)
C26 C27 1.371(6)
C26 C31 1.361(5)
C26 C19 1.535(4)
C27 H27 0.9300
C27 C28 1.390(6)
C28 H28 0.9300
C28 C29 1.332(7)
C29 H29 0.9300
C29 C30 1.340(7)
C30 H30 0.9300
C30 C31 1.380(6)
C31 H31 0.9300
C32 H32 0.9800
C32 C39 1.526(4)
C32 C33 1.526(4)
C40 H40 0.9300
C40 C39 1.394(5)
C40 C41 1.384(5)
C44 H44 0.9300
C44 C39 1.396(5)
C41 H41 0.9300
C41 C42 1.395(7)
C35 H35 0.9300
C35 C34 1.384(5)
C35 C36 1.366(7)
C34 H34 0.9300
C34 C33 1.396(5)
C38 H38 0.9300
C38 C33 1.386(5)
C38 C37 1.392(5)
C19 H19 0.9800
C42 H42 0.9300
C36 H36 0.9300
C36 C37 1.378(7)
C37 H37 0.9300
C46 C47 1.408(4)
C46 C54 1.515(5)
C47 H47 0.9300
C47 C48 1.379(5)
C54 H54 0.9800
C54 C55 1.524(5)
C54 C56 1.541(5)
C50 C49 1.404(5)
C50 C51 1.504(5)
C55 H55A 0.9600
C55 H55B 0.9600
C55 H55C 0.9600
C48 H48 0.9300
C48 C49 1.370(6)
C49 H49 0.9300
C56 H56A 0.9600
C56 H56B 0.9600
C56 H56C 0.9600
C51 H51 0.9800
C51 C53 1.546(7)
C51 C52 1.539(7)
C53 H53A 0.9600
C53 H53B 0.9600
C53 H53C 0.9600
C52 H52A 0.9600
C52 H52B 0.9600
C52 H52C 0.9600
O1 C57 1.456(5)
O1 C60 1.456(4)
C58 H58A 0.9700
C58 H58B 0.9700
C58 C59 1.528(6)
C58 C57 1.518(5)
C59 H59A 0.9700
C59 H59B 0.9700
C59 C60 1.503(7)
C57 H57A 0.9700
C57 H57B 0.9700
C60 H60A 0.9700
C60 H60B 0.9700
O2 C61 1.424(6)
O2 C64 1.414(7)
C61 H61A 0.9700
C61 H61B 0.9700
C61 C62 1.513(7)
C63 H63A 0.9700
C63 H63B 0.9700
C63 C62 1.498(7)
C63 C64 1.502(7)
C62 H62A 0.9700
C62 H62B 0.9700
O3 C65 1.379(6)
O3 C68 1.491(8)
O3 C69 1.383(12)
C65 H65A 0.9700
C65 H65B 0.9700
C65 C66 1.467(7)
C66 H66A 0.9700
C66 H66B 0.9700
C66 C67 1.455(9)
C67 H67A 0.9700
C67 H67B 0.9700
C67 H67C 0.9700
C67 H67D 0.9700
C67 C68 1.504(10)
C67 C69 1.398(12)
C68 H68A 0.9700
C68 H68B 0.9700
C69 H69A 0.9700
C69 H69B 0.9700
C64 H64A 0.9700
C64 H64B 0.9700

loop_
_geom_torsion_atom_site_label_1
_geom_torsion_atom_site_label_2
_geom_torsion_atom_site_label_3
_geom_torsion_atom_site_label_4
_geom_torsion
Fe1 N2 C12 C1 2.4(4)
Fe1 N2 C12 C8 -177.8(3)
Fe1 N2 C45 C46 -90.2(3)
Fe1 N2 C45 C50 91.3(3)
Fe1 N1 C1 C12 -7.1(3)
Fe1 N1 C1 C2 172.9(3)
Fe1 O1 C57 C58 -153.7(3)
Fe1 O1 C60 C59 132.5(3)
C14 C13 N1 Fe1 95.8(3)
C14 C13 N1 C1 -89.3(3)
C14 C13 C18 C17 4.5(4)
C14 C13 C18 C32 -176.6(3)
C4 C5 C6 C7 2.4(5)
C4 C5 C6 C11 -177.2(4)
C4 C3 C2 C7 1.2(5)
C4 C3 C2 C1 -179.9(3)
C17 C16 C15 C14 1.1(5)
C17 C18 C32 C39 96.4(3)
C17 C18 C32 C33 -33.2(4)
C16 C17 C18 C13 -0.6(4)
C16 C17 C18 C32 -179.5(3)
C5 C4 C3 C2 -1.4(5)
C5 C6 C7 C2 -2.5(5)
C5 C6 C7 C8 178.6(3)
C5 C6 C11 C10 -179.6(4)
C3 C4 C5 C6 -0.5(6)
C3 C2 C1 C12 178.7(4)
C3 C2 C1 N1 -1.3(7)
N2 C12 C1 N1 3.1(4)
N2 C12 C1 C2 -177.0(3)
N2 C12 C8 C7 177.4(4)
N2 C12 C8 C9 -4.0(7)
N2 C45 C46 C47 -176.1(3)
N2 C45 C46 C54 1.3(4)
N2 C45 C50 C49 177.0(3)
N2 C45 C50 C51 -1.3(5)
C12 N2 C45 C46 92.1(4)
C12 N2 C45 C50 -86.4(4)
C12 C8 C9 C10 -178.9(3)
C6 C7 C2 C3 0.7(5)
C6 C7 C2 C1 -178.4(3)
C6 C7 C8 C12 -179.5(3)
C6 C7 C8 C9 1.6(5)
C6 C11 C10 C9 0.4(6)
C13 C14 C15 C16 2.7(4)
C13 C14 C19 C20 79.6(4)
C13 C14 C19 C26 -153.8(3)
C13 N1 C1 C12 177.4(3)
C13 N1 C1 C2 -2.6(5)
C13 C18 C32 C39 -82.6(4)
C13 C18 C32 C33 147.8(3)
N1 C13 C18 C17 -179.6(3)
N1 C13 C18 C32 -0.6(4)
C7 C6 C11 C10 0.7(5)
C7 C2 C1 C12 -2.3(3)
C7 C2 C1 N1 177.6(3)
C7 C8 C9 C10 -0.4(5)
C2 C7 C8 C12 1.5(4)
C2 C7 C8 C9 -177.4(3)
C11 C6 C7 C2 177.1(3)
C11 C6 C7 C8 -1.8(5)
C11 C10 C9 C8 -0.6(6)
C1 C12 C8 C7 -2.8(3)
C1 C12 C8 C9 175.7(4)
C18 C17 C16 C15 -2.2(5)
C18 C17 C16 F1 179.6(3)
C18 C13 N1 Fe1 -80.3(3)
C18 C13 N1 C1 94.6(3)
C18 C32 C39 C40 130.8(3)
C18 C32 C39 C44 -46.6(4)
C18 C32 C33 C34 -78.2(4)
C18 C32 C33 C38 99.3(4)
C8 C12 C1 N1 -176.7(3)
C8 C12 C1 C2 3.2(3)
C8 C7 C2 C3 179.7(3)
C8 C7 C2 C1 0.6(4)
C15 C14 C13 N1 178.6(3)
C15 C14 C13 C18 -5.5(4)
C15 C14 C19 C20 -100.4(3)
C15 C14 C19 C26 26.1(4)
F1 C16 C15 C14 179.3(3)
C45 N2 C12 C1 -179.3(3)
C45 N2 C12 C8 0.4(5)
C45 C46 C47 C48 -1.5(5)
C45 C46 C54 C55 -108.9(3)
C45 C46 C54 C56 128.2(3)
C45 C50 C49 C48 -0.5(6)
C45 C50 C51 C53 -121.8(4)
C45 C50 C51 C52 113.4(4)
C20 C21 C22 C23 0.1(5)
C21 C20 C25 C24 0.5(5)
C21 C20 C19 C14 -131.4(3)
C21 C20 C19 C26 101.9(3)
C21 C22 C23 C24 0.7(6)
C22 C23 C24 C25 -0.9(5)
C23 C24 C25 C20 0.4(5)
C25 C20 C21 C22 -0.7(5)
C25 C20 C19 C14 50.2(4)
C25 C20 C19 C26 -76.5(4)
C43 C44 C39 C32 176.8(3)
C43 C44 C39 C40 -0.7(5)
C26 C27 C28 C29 -0.8(10)
C27 C26 C31 C30 0.6(11)
C27 C26 C19 C14 55.8(5)
C27 C26 C19 C20 -178.1(4)
C27 C28 C29 C30 4.0(10)
C28 C29 C30 C31 -5.0(12)
C29 C30 C31 C26 2.8(14)
C31 C26 C27 C28 -1.6(9)
C31 C26 C19 C14 -120.8(5)
C31 C26 C19 C20 5.3(6)
C40 C41 C42 C43 -1.3(6)
C44 C43 C42 C41 1.0(6)
C39 C32 C33 C34 154.3(3)
C39 C32 C33 C38 -28.2(5)
C39 C40 C41 C42 0.6(6)
C41 C40 C39 C32 -177.1(3)
C41 C40 C39 C44 0.4(5)
C35 C34 C33 C32 176.3(3)
C35 C34 C33 C38 -1.4(6)
C35 C36 C37 C38 -1.1(6)
C34 C35 C36 C37 -0.2(7)
C19 C14 C13 N1 -1.5(4)
C19 C14 C13 C18 174.4(3)
C19 C14 C15 C16 -177.3(3)
C19 C20 C21 C22 -179.1(3)
C19 C20 C25 C24 178.9(3)
C19 C26 C27 C28 -178.4(5)
C19 C26 C31 C30 177.4(7)
C42 C43 C44 C39 0.0(5)
C33 C32 C39 C40 -101.5(3)
C33 C32 C39 C44 81.1(4)
C33 C38 C37 C36 1.2(6)
C36 C35 C34 C33 1.5(6)
C37 C38 C33 C32 -177.5(3)
C37 C38 C33 C34 0.1(5)
C46 C45 C50 C49 -1.5(5)
C46 C45 C50 C51 -179.8(4)
C46 C47 C48 C49 -0.4(5)
C47 C46 C54 C55 68.4(4)
C47 C46 C54 C56 -54.4(4)
C47 C48 C49 C50 1.4(6)
C54 C46 C47 C48 -179.0(3)
C50 C45 C46 C47 2.4(5)
C50 C45 C46 C54 179.8(3)
C49 C50 C51 C53 59.9(5)
C49 C50 C51 C52 -64.9(5)
C51 C50 C49 C48 177.9(4)
C58 C59 C60 O1 31.3(5)
C59 C58 C57 O1 36.6(5)
C57 O1 C60 C59 -8.5(4)
C57 C58 C59 C60 -41.3(5)
C60 O1 C57 C58 -18.0(5)
O2 C61 C62 C63 -29.6(4)
C61 O2 C64 C63 16.7(5)
C62 C63 C64 O2 -34.7(5)
O3 C65 C66 C67 22.2(9)
C65 O3 C68 C67 -39.7(8)
C65 O3 C69 C67 43.6(11)
C65 C66 C67 C68 -45.4(7)
C65 C66 C67 C69 4.0(9)
C66 C67 C68 O3 50.9(7)
C66 C67 C69 O3 -29.7(12)
C68 O3 C65 C66 11.6(9)
C69 O3 C65 C66 -38.7(9)
C64 O2 C61 C62 8.3(5)
C64 C63 C62 C61 38.1(5)

loop_
_twin_individual_id
_twin_individual_mass_fraction_refined
1 0.485(4)
2 0.515(4)
